data_7123397
loop_
_publ_author_name
'Nieland, Esther'
'Topornicki, Thomas'
'Kunde, Tom'
'Schmidt, Bernd M.'

_publ_section_title
;
 [2+2] Halogen-bonded boxes employing azobenzenes
;
_journal_name_full 'Chemical Communications'
_journal_paper_doi 10.1039/C9CC03061A
_journal_year 2019
_chemical_formula_moiety 'C16 F8 I2 N2, C28 H24 N2, C H Cl3'
_chemical_formula_sum 'C45 H25 Cl3 F8 I2 N4'
_chemical_formula_weight 1133.84
_space_group_crystal_system triclinic
_space_group_IT_number 2
_space_group_name_Hall '-P 1'
_space_group_name_H-M_alt 'P -1'
_symmetry_space_group_name_Hall '-P 1'
_symmetry_space_group_name_H-M 'P -1'
_atom_sites_solution_hydrogens geom
_atom_sites_solution_primary shelxt
_audit_creation_method SHELXL-2018/3
_audit_update_record
;
2019-04-12 deposited with the CCDC.    2019-05-07 downloaded from the CCDC.
;
_cell_angle_alpha 104.955(2)
_cell_angle_beta 101.248(2)
_cell_angle_gamma 102.538(2)
_cell_formula_units_Z 2
_cell_length_a 12.2396(7)
_cell_length_b 12.5466(7)
_cell_length_c 15.6010(9)
_cell_measurement_reflns_used 9710
_cell_measurement_temperature 122(2)
_cell_measurement_theta_max 68.2
_cell_measurement_theta_min 3.8
_cell_volume 2177.9(2)
_computing_cell_refinement 'Bruker SAINT'
_computing_data_collection 'Bruker APEX2'
_computing_data_reduction 'Bruker SAINT'
_computing_structure_refinement 'SHELXL-2018/3 (Sheldrick, 2018)'
_computing_structure_solution 'SHELXT 2014/5 (Sheldrick, 2014)'
_diffrn_ambient_temperature 122(2)
_diffrn_measured_fraction_theta_full 0.997
_diffrn_measured_fraction_theta_max 0.995
_diffrn_measurement_device_type 'Bruker D8 VENTURE'
_diffrn_measurement_method '\f and \w scans'
_diffrn_radiation_type CuK\a
_diffrn_radiation_wavelength 1.54178
_diffrn_reflns_av_R_equivalents 0.0597
_diffrn_reflns_av_unetI/netI 0.0293
_diffrn_reflns_Laue_measured_fraction_full 0.997
_diffrn_reflns_Laue_measured_fraction_max 0.995
_diffrn_reflns_limit_h_max 13
_diffrn_reflns_limit_h_min -14
_diffrn_reflns_limit_k_max 15
_diffrn_reflns_limit_k_min -15
_diffrn_reflns_limit_l_max 18
_diffrn_reflns_limit_l_min -18
_diffrn_reflns_number 70409
_diffrn_reflns_point_group_measured_fraction_full 0.997
_diffrn_reflns_point_group_measured_fraction_max 0.995
_diffrn_reflns_theta_full 67.679
_diffrn_reflns_theta_max 68.197
_diffrn_reflns_theta_min 3.801
_diffrn_source 'Incoatec Microfocus Source'
_exptl_absorpt_coefficient_mu 13.670
_exptl_absorpt_correction_T_max 0.7531
_exptl_absorpt_correction_T_min 0.2552
_exptl_absorpt_correction_type multi-scan
_exptl_absorpt_process_details 'SADABS (Bruker-AXS)'
_exptl_crystal_colour orange
_exptl_crystal_density_diffrn 1.729
_exptl_crystal_description platelet
_exptl_crystal_F_000 1104
_exptl_crystal_recrystallization_method 'Re-crystallisation from solvent: chloroform'
_exptl_crystal_size_max 0.197
_exptl_crystal_size_mid 0.155
_exptl_crystal_size_min 0.05
_refine_diff_density_max 1.519
_refine_diff_density_min -0.800
_refine_diff_density_rms 0.100
_refine_ls_extinction_method none
_refine_ls_goodness_of_fit_ref 1.031
_refine_ls_hydrogen_treatment constr
_refine_ls_matrix_type full
_refine_ls_number_parameters 582
_refine_ls_number_reflns 7933
_refine_ls_number_restraints 30
_refine_ls_restrained_S_all 1.031
_refine_ls_R_factor_all 0.0383
_refine_ls_R_factor_gt 0.0361
_refine_ls_shift/su_max 0.002
_refine_ls_shift/su_mean 0.000
_refine_ls_structure_factor_coef Fsqd
_refine_ls_weighting_details 'w=1/[\s^2^(Fo^2^)+(0.0540P)^2^+4.1609P] where P=(Fo^2^+2Fc^2^)/3'
_refine_ls_weighting_scheme calc
_refine_ls_wR_factor_gt 0.0941
_refine_ls_wR_factor_ref 0.0967
_reflns_Friedel_coverage 0.000
_reflns_number_gt 7459
_reflns_number_total 7933
_reflns_threshold_expression 'I > 2\s(I)'
_cod_data_source_file c9cc03061a2.cif
_cod_data_source_block BMS004_0m_a
_cod_database_code 7123397
_shelx_shelxl_version_number 2018/3
_shelx_space_group_comment
;
The symmetry employed for this shelxl refinement is uniquely defined
by the following loop, which should always be used as a source of
symmetry information in preference to the above space-group names.
They are only intended as comments.
;

loop_
_space_group_symop_operation_xyz
'x, y, z'
'-x, -y, -z'

loop_
_atom_site_label
_atom_site_type_symbol
_atom_site_fract_x
_atom_site_fract_y
_atom_site_fract_z
_atom_site_U_iso_or_equiv
_atom_site_adp_type
_atom_site_occupancy
_atom_site_site_symmetry_order
_atom_site_calc_flag
_atom_site_refinement_flags_posn
_atom_site_refinement_flags_adp
_atom_site_refinement_flags_occupancy
_atom_site_disorder_assembly
_atom_site_disorder_group
N1A N 0.0427(4) 0.9087(4) 0.4011(3) 0.0403(14) Uani 0.789(13) 1 d D U P A 1
N2A N 0.1159(4) 0.9378(4) 0.4756(3) 0.0415(14) Uani 0.789(13) 1 d D U P A 1
N1B N 0.0551(13) 0.9040(15) 0.4636(11) 0.044(5) Uani 0.211(13) 1 d D U P A 2
N2B N 0.1128(12) 0.9336(12) 0.4096(9) 0.033(5) Uani 0.211(13) 1 d D U P A 2
I1 I 0.84282(2) 1.35341(2) 0.57890(2) 0.03101(8) Uani 1 1 d . . . . .
C1 C 0.2264(3) 1.0041(3) 0.4718(4) 0.0499(12) Uani 1 1 d D . . . .
Cl1 Cl 0.23116(12) 0.80244(10) 0.22969(8) 0.0647(3) Uani 1 1 d . . . . .
I2 I -0.65255(2) 0.43431(2) 0.31107(2) 0.03513(9) Uani 1 1 d . . . . .
F2 F 0.1838(2) 1.0467(2) 0.3304(2) 0.0652(8) Uani 1 1 d . . . . .
C2 C 0.2601(3) 1.0564(3) 0.4076(3) 0.0467(11) Uani 1 1 d . . . . .
Cl2 Cl 0.13278(11) 0.56143(10) 0.13055(10) 0.0645(3) Uani 1 1 d . . . . .
Cl3 Cl 0.37341(11) 0.66828(12) 0.15229(8) 0.0603(3) Uani 1 1 d . . . . .
F3 F 0.4014(2) 1.1720(2) 0.36183(18) 0.0524(6) Uani 1 1 d . . . . .
N3 N 0.9280(3) 0.5378(3) 0.3369(2) 0.0343(7) Uani 1 1 d . . . . .
C3 C 0.3729(3) 1.1224(3) 0.4236(3) 0.0391(9) Uani 1 1 d . . . . .
F6 F 0.2862(3) 0.9744(3) 0.6153(2) 0.0660(8) Uani 1 1 d . . . . .
C6 C 0.3119(4) 1.0215(4) 0.5512(4) 0.0483(11) Uani 1 1 d . . . . .
C5 C 0.4239(4) 1.0862(3) 0.5663(3) 0.0428(9) Uani 1 1 d . . . . .
F5 F 0.5015(2) 1.0983(2) 0.64334(18) 0.0564(7) Uani 1 1 d . . . . .
C4 C 0.4580(3) 1.1394(3) 0.5034(3) 0.0343(8) Uani 1 1 d . . . . .
N4 N 1.1265(3) 0.2773(3) 0.2140(3) 0.0416(8) Uani 1 1 d . . . . .
C7 C 0.5745(3) 1.2069(3) 0.5213(3) 0.0357(8) Uani 1 1 d . . . . .
C8 C 0.6729(3) 1.2627(3) 0.5387(2) 0.0317(8) Uani 1 1 d . . . . .
C9 C -0.0630(4) 0.8377(3) 0.4076(4) 0.0496(12) Uani 1 1 d D . . . .
C10 C -0.0899(3) 0.7890(4) 0.4749(3) 0.0509(12) Uani 1 1 d . . . . .
F10 F -0.0113(2) 0.8080(3) 0.55376(19) 0.0751(10) Uani 1 1 d . . . . .
C11 C -0.1989(4) 0.7158(4) 0.4619(3) 0.0448(10) Uani 1 1 d . . . . .
F11 F -0.2190(2) 0.6702(3) 0.52706(18) 0.0653(8) Uani 1 1 d . . . . .
C12 C -0.2877(3) 0.6896(3) 0.3826(3) 0.0361(8) Uani 1 1 d . . . . .
C19 C 0.4104(3) 0.3404(4) 0.0455(3) 0.0381(9) Uani 1 1 d . . . . .
H19 H 0.344355 0.368843 0.040384 0.046 Uiso 1 1 calc R U . . .
C13 C -0.2608(4) 0.7405(3) 0.3160(3) 0.0423(9) Uani 1 1 d . . . . .
F13 F -0.3420(2) 0.7179(3) 0.2379(2) 0.0596(7) Uani 1 1 d . . . . .
C14 C -0.1521(4) 0.8108(4) 0.3284(4) 0.0498(11) Uani 1 1 d . . . . .
F14 F -0.1328(3) 0.8521(3) 0.2594(3) 0.0728(9) Uani 1 1 d . . . . .
C15 C -0.3999(3) 0.6136(3) 0.3678(3) 0.0369(8) Uani 1 1 d . . . . .
C17 C 0.6079(3) 0.3636(3) 0.1278(2) 0.0293(7) Uani 1 1 d . . . . .
C16 C -0.4923(3) 0.5486(3) 0.3520(3) 0.0330(8) Uani 1 1 d . . . . .
C18 C 0.5119(3) 0.4028(3) 0.1192(3) 0.0355(8) Uani 1 1 d . . . . .
H18 H 0.512771 0.472034 0.162577 0.043 Uiso 1 1 calc R U . . .
C20 C 0.4065(3) 0.2412(4) -0.0174(3) 0.0365(8) Uani 1 1 d . . . . .
H20 H 0.337491 0.200440 -0.065315 0.044 Uiso 1 1 calc R U . . .
C21 C 0.5054(3) 0.1975(3) -0.0120(2) 0.0305(7) Uani 1 1 d . . . . .
C22 C 0.6083(3) 0.2600(3) 0.0618(2) 0.0286(7) Uani 1 1 d . . . . .
C23 C 0.5065(3) 0.0971(3) -0.0765(2) 0.0335(8) Uani 1 1 d . . . . .
H23 H 0.438299 0.054777 -0.124844 0.040 Uiso 1 1 calc R U . . .
C24 C 0.6047(3) 0.0575(3) -0.0721(2) 0.0320(8) Uani 1 1 d . . . . .
C25 C 0.7077(3) 0.1204(3) 0.0015(2) 0.0306(7) Uani 1 1 d . . . . .
C26 C 0.7064(3) 0.2205(3) 0.0662(2) 0.0294(7) Uani 1 1 d . . . . .
H26 H 0.774518 0.262719 0.114654 0.035 Uiso 1 1 calc R U . . .
C27 C 0.6063(3) -0.0430(3) -0.1384(3) 0.0398(9) Uani 1 1 d . . . . .
H27 H 0.538906 -0.085003 -0.187649 0.048 Uiso 1 1 calc R U . . .
C28 C 0.7028(4) -0.0799(3) -0.1325(3) 0.0445(10) Uani 1 1 d . . . . .
H28 H 0.702076 -0.148037 -0.177116 0.053 Uiso 1 1 calc R U . . .
C29 C 0.8048(4) -0.0177(3) -0.0603(3) 0.0422(9) Uani 1 1 d . . . . .
H29 H 0.871785 -0.044701 -0.057715 0.051 Uiso 1 1 calc R U . . .
C30 C 0.8091(3) 0.0802(3) 0.0056(3) 0.0327(8) Uani 1 1 d . . . . .
C31 C 0.7169(3) 0.4279(3) 0.2035(2) 0.0284(7) Uani 1 1 d . . . . .
C32 C 0.8012(3) 0.5109(3) 0.1895(2) 0.0307(7) Uani 1 1 d . . . . .
C33 C 0.9046(3) 0.5628(3) 0.2588(3) 0.0320(8) Uani 1 1 d . . . . .
H33 H 0.962290 0.619720 0.249589 0.038 Uiso 1 1 calc R U . . .
C34 C 0.8459(3) 0.4586(4) 0.3491(3) 0.0384(9) Uani 1 1 d . . . . .
H34 H 0.861585 0.440054 0.404689 0.046 Uiso 1 1 calc R U . . .
C35 C 0.7381(3) 0.4008(3) 0.2854(3) 0.0336(8) Uani 1 1 d . . . . .
C36 C 0.7844(4) 0.5445(4) 0.1030(3) 0.0505(11) Uani 1 1 d . . . . .
H36A H 0.760773 0.475288 0.049324 0.076 Uiso 1 1 calc R U . . .
H36B H 0.857499 0.595395 0.103007 0.076 Uiso 1 1 calc R U . . .
H36C H 0.724121 0.584601 0.100478 0.076 Uiso 1 1 calc R U . . .
C37 C 0.6512(4) 0.3123(4) 0.3057(3) 0.0487(11) Uani 1 1 d . . . . .
H37A H 0.573050 0.319129 0.284218 0.073 Uiso 1 1 calc R U . . .
H37B H 0.669456 0.324930 0.372202 0.073 Uiso 1 1 calc R U . . .
H37C H 0.654591 0.235236 0.273951 0.073 Uiso 1 1 calc R U . . .
C38 C 0.9197(3) 0.1472(3) 0.0785(3) 0.0321(8) Uani 1 1 d . . . . .
C39 C 1.0125(3) 0.2096(3) 0.0560(3) 0.0400(9) Uani 1 1 d . . . . .
C40 C 1.1127(3) 0.2732(3) 0.1271(3) 0.0421(10) Uani 1 1 d . . . . .
H40 H 1.175332 0.316707 0.111642 0.051 Uiso 1 1 calc R U . . .
C41 C 1.0389(3) 0.2161(3) 0.2349(3) 0.0419(9) Uani 1 1 d . . . . .
H41 H 1.048100 0.217419 0.297085 0.050 Uiso 1 1 calc R U . . .
C42 C 0.9330(3) 0.1493(3) 0.1704(3) 0.0364(8) Uani 1 1 d . . . . .
C43 C 1.0100(4) 0.2101(5) -0.0405(4) 0.0619(14) Uani 1 1 d . . . . .
H43A H 0.998270 0.131601 -0.079918 0.093 Uiso 1 1 calc R U . . .
H43B H 1.083805 0.259554 -0.040746 0.093 Uiso 1 1 calc R U . . .
H43C H 0.946224 0.239449 -0.063854 0.093 Uiso 1 1 calc R U . . .
C44 C 0.8395(4) 0.0829(4) 0.2015(3) 0.0507(11) Uani 1 1 d . . . . .
H44A H 0.774566 0.116917 0.198239 0.076 Uiso 1 1 calc R U . . .
H44B H 0.870635 0.085525 0.265122 0.076 Uiso 1 1 calc R U . . .
H44C H 0.812329 0.002734 0.161554 0.076 Uiso 1 1 calc R U . . .
C45 C 0.2575(4) 0.6679(4) 0.2028(3) 0.0458(10) Uani 1 1 d . . . . .
H45 H 0.278770 0.649368 0.261409 0.055 Uiso 1 1 calc R U . . .

loop_
_atom_site_aniso_label
_atom_site_aniso_U_11
_atom_site_aniso_U_22
_atom_site_aniso_U_33
_atom_site_aniso_U_23
_atom_site_aniso_U_13
_atom_site_aniso_U_12
N1A 0.0390(16) 0.0400(16) 0.0402(16) 0.0107(9) 0.0106(9) 0.0100(10)
N2A 0.0402(16) 0.0408(16) 0.0416(16) 0.0108(9) 0.0106(9) 0.0106(10)
N1B 0.044(5) 0.044(5) 0.044(5) 0.0136(19) 0.0122(17) 0.0121(18)
N2B 0.033(5) 0.033(5) 0.033(5) 0.0100(18) 0.0095(16) 0.0092(17)
I1 0.01849(13) 0.03520(13) 0.02992(13) 0.00781(9) 0.00177(9) -0.00432(9)
C1 0.026(2) 0.0228(18) 0.089(3) 0.003(2) 0.017(2) -0.0020(15)
Cl1 0.0795(9) 0.0465(6) 0.0527(6) 0.0029(5) -0.0110(6) 0.0278(6)
I2 0.01775(13) 0.02659(13) 0.05256(16) 0.00846(10) 0.00458(10) -0.00180(9)
F2 0.0293(13) 0.0520(16) 0.088(2) 0.0105(14) -0.0141(13) -0.0015(11)
C2 0.0203(19) 0.031(2) 0.065(3) -0.0063(19) -0.0086(18) 0.0018(15)
Cl2 0.0540(7) 0.0454(6) 0.0873(9) 0.0062(6) 0.0325(6) 0.0056(5)
Cl3 0.0464(6) 0.0792(8) 0.0526(6) 0.0205(6) 0.0172(5) 0.0090(6)
F3 0.0361(13) 0.0536(15) 0.0513(14) 0.0108(12) -0.0034(11) 0.0001(11)
N3 0.0225(15) 0.0353(16) 0.0337(16) 0.0067(13) -0.0010(12) -0.0023(13)
C3 0.029(2) 0.0300(19) 0.049(2) 0.0038(17) 0.0066(17) 0.0028(15)
F6 0.0487(16) 0.0597(17) 0.091(2) 0.0286(16) 0.0318(15) -0.0009(13)
C6 0.035(2) 0.035(2) 0.071(3) 0.011(2) 0.022(2) 0.0021(18)
C5 0.028(2) 0.035(2) 0.057(3) 0.0059(18) 0.0148(18) -0.0001(16)
F5 0.0424(15) 0.0650(17) 0.0503(14) 0.0175(13) 0.0088(12) -0.0039(12)
C4 0.0197(17) 0.0295(18) 0.044(2) -0.0001(15) 0.0079(15) 0.0005(14)
N4 0.0245(17) 0.0322(17) 0.055(2) 0.0087(15) -0.0040(15) 0.0021(13)
C7 0.032(2) 0.0341(19) 0.0334(19) 0.0023(15) 0.0090(16) 0.0029(16)
C8 0.0137(16) 0.041(2) 0.0305(17) 0.0058(15) 0.0028(13) -0.0032(14)
C9 0.029(2) 0.0276(19) 0.079(3) -0.006(2) 0.025(2) -0.0028(16)
C10 0.0205(19) 0.052(3) 0.050(2) -0.020(2) 0.0062(18) -0.0053(17)
F10 0.0304(14) 0.104(3) 0.0497(16) -0.0093(16) 0.0026(12) -0.0157(15)
C11 0.029(2) 0.049(2) 0.040(2) -0.0042(18) 0.0123(17) -0.0045(18)
F11 0.0358(14) 0.099(2) 0.0394(13) 0.0113(14) 0.0061(11) -0.0075(14)
C12 0.0205(18) 0.0277(18) 0.047(2) -0.0034(16) 0.0103(16) -0.0030(14)
C19 0.0224(18) 0.053(2) 0.038(2) 0.0144(18) 0.0027(15) 0.0118(17)
C13 0.029(2) 0.0314(19) 0.063(3) 0.0101(18) 0.0163(19) 0.0038(16)
F13 0.0366(14) 0.0693(18) 0.0753(18) 0.0372(15) 0.0090(13) 0.0076(13)
C14 0.038(2) 0.032(2) 0.082(3) 0.018(2) 0.026(2) 0.0050(18)
F14 0.0491(17) 0.0702(19) 0.118(3) 0.058(2) 0.0333(17) 0.0095(14)
C15 0.030(2) 0.0346(19) 0.038(2) 0.0032(16) 0.0088(16) 0.0028(17)
C17 0.0179(16) 0.0364(19) 0.0279(17) 0.0093(14) 0.0013(13) 0.0010(14)
C16 0.0131(16) 0.0310(18) 0.044(2) 0.0048(15) 0.0039(14) -0.0049(14)
C18 0.0295(19) 0.041(2) 0.0313(18) 0.0099(16) 0.0024(15) 0.0081(16)
C20 0.0223(18) 0.050(2) 0.0296(18) 0.0119(17) -0.0021(14) 0.0037(16)
C21 0.0181(16) 0.0364(19) 0.0295(17) 0.0103(15) -0.0003(13) -0.0013(14)
C22 0.0187(16) 0.0323(18) 0.0281(17) 0.0098(14) -0.0008(13) -0.0004(14)
C23 0.0220(17) 0.0358(19) 0.0289(17) 0.0067(15) -0.0050(14) -0.0046(14)
C24 0.0267(18) 0.0291(18) 0.0304(17) 0.0082(14) -0.0010(14) -0.0031(14)
C25 0.0226(17) 0.0261(17) 0.0346(18) 0.0094(14) -0.0014(14) -0.0017(14)
C26 0.0198(16) 0.0297(17) 0.0302(17) 0.0080(14) -0.0019(13) -0.0007(13)
C27 0.032(2) 0.0319(19) 0.038(2) 0.0023(16) -0.0045(16) -0.0015(16)
C28 0.047(2) 0.0268(19) 0.044(2) -0.0013(16) -0.0006(19) 0.0050(17)
C29 0.035(2) 0.0302(19) 0.052(2) 0.0077(17) -0.0011(18) 0.0078(16)
C30 0.0249(18) 0.0261(17) 0.0398(19) 0.0096(15) -0.0004(15) 0.0012(14)
C31 0.0221(17) 0.0282(17) 0.0296(17) 0.0057(14) 0.0018(14) 0.0049(14)
C32 0.0232(17) 0.0337(18) 0.0316(18) 0.0090(15) 0.0053(14) 0.0045(14)
C33 0.0225(17) 0.0323(18) 0.0374(19) 0.0086(15) 0.0104(15) 0.0009(14)
C34 0.028(2) 0.044(2) 0.0315(19) 0.0139(16) -0.0034(15) -0.0058(16)
C35 0.0250(18) 0.0338(19) 0.0325(18) 0.0098(15) -0.0011(15) -0.0021(15)
C36 0.039(2) 0.064(3) 0.044(2) 0.028(2) 0.0037(19) -0.001(2)
C37 0.034(2) 0.055(3) 0.043(2) 0.024(2) -0.0052(18) -0.0129(19)
C38 0.0226(17) 0.0205(16) 0.047(2) 0.0072(15) 0.0003(15) 0.0053(13)
C39 0.0280(19) 0.034(2) 0.055(2) 0.0178(18) 0.0040(17) 0.0050(16)
C40 0.0242(19) 0.0305(19) 0.065(3) 0.0163(19) 0.0044(18) -0.0005(15)
C41 0.027(2) 0.038(2) 0.050(2) 0.0130(18) -0.0030(17) -0.0005(16)
C42 0.0239(18) 0.0310(18) 0.046(2) 0.0104(16) -0.0005(16) 0.0018(15)
C43 0.043(3) 0.072(3) 0.063(3) 0.033(3) 0.004(2) -0.003(2)
C44 0.033(2) 0.056(3) 0.052(3) 0.023(2) -0.0028(19) -0.0048(19)
C45 0.054(3) 0.047(2) 0.045(2) 0.0198(19) 0.017(2) 0.020(2)

loop_
_atom_type_symbol
_atom_type_description
_atom_type_scat_dispersion_real
_atom_type_scat_dispersion_imag
_atom_type_scat_source
C C 0.0181 0.0091 'International Tables Vol C Tables 4.2.6.8 and 6.1.1.4'
H H 0.0000 0.0000 'International Tables Vol C Tables 4.2.6.8 and 6.1.1.4'
F F 0.0727 0.0534 'International Tables Vol C Tables 4.2.6.8 and 6.1.1.4'
N N 0.0311 0.0180 'International Tables Vol C Tables 4.2.6.8 and 6.1.1.4'
I I -0.3257 6.8362 'International Tables Vol C Tables 4.2.6.8 and 6.1.1.4'
Cl Cl 0.3639 0.7018 'International Tables Vol C Tables 4.2.6.8 and 6.1.1.4'

loop_
_geom_angle_atom_site_label_1
_geom_angle_atom_site_label_2
_geom_angle_atom_site_label_3
_geom_angle
N2A N1A C9 108.3(5)
N1A N2A C1 110.9(5)
N2B N1B C9 107.5(12)
N1B N2B C1 103.6(11)
C6 C1 C2 116.8(4)
C6 C1 N2A 110.1(4)
C2 C1 N2A 132.9(4)
C6 C1 N2B 147.0(7)
C2 C1 N2B 94.5(6)
F2 C2 C3 117.5(5)
F2 C2 C1 121.2(4)
C3 C2 C1 121.2(4)
C33 N3 C34 117.1(3)
F3 C3 C2 119.7(4)
F3 C3 C4 118.7(3)
C2 C3 C4 121.6(4)
F6 C6 C5 118.2(4)
F6 C6 C1 120.1(4)
C5 C6 C1 121.7(4)
F5 C5 C6 118.4(4)
F5 C5 C4 119.5(3)
C6 C5 C4 122.0(4)
C3 C4 C5 116.7(4)
C3 C4 C7 122.5(4)
C5 C4 C7 120.8(4)
C40 N4 C41 117.2(3)
C8 C7 C4 178.0(4)
C7 C8 I1 174.8(3)
C14 C9 C10 116.2(4)
C14 C9 N1A 111.0(4)
C10 C9 N1A 132.7(5)
C14 C9 N1B 149.6(8)
C10 C9 N1B 94.0(7)
F10 C10 C11 116.5(5)
F10 C10 C9 121.8(4)
C11 C10 C9 121.7(4)
F11 C11 C10 119.2(4)
F11 C11 C12 119.1(4)
C10 C11 C12 121.7(4)
C11 C12 C13 116.4(4)
C11 C12 C15 122.4(4)
C13 C12 C15 121.2(4)
C20 C19 C18 121.2(4)
C20 C19 H19 119.4
C18 C19 H19 119.4
F13 C13 C14 119.1(4)
F13 C13 C12 119.3(3)
C14 C13 C12 121.6(4)
F14 C14 C13 117.6(5)
F14 C14 C9 120.0(4)
C13 C14 C9 122.4(5)
C16 C15 C12 177.3(4)
C18 C17 C22 120.3(3)
C18 C17 C31 121.9(3)
C22 C17 C31 117.8(3)
C15 C16 I2 174.1(4)
C17 C18 C19 120.4(4)
C17 C18 H18 119.8
C19 C18 H18 119.8
C19 C20 C21 120.5(3)
C19 C20 H20 119.8
C21 C20 H20 119.8
C23 C21 C20 122.6(3)
C23 C21 C22 118.7(3)
C20 C21 C22 118.7(3)
C26 C22 C17 121.7(3)
C26 C22 C21 119.3(3)
C17 C22 C21 118.9(3)
C24 C23 C21 122.0(3)
C24 C23 H23 119.0
C21 C23 H23 119.0
C23 C24 C27 121.8(3)
C23 C24 C25 119.3(3)
C27 C24 C25 118.8(3)
C26 C25 C30 122.0(3)
C26 C25 C24 118.7(3)
C30 C25 C24 119.3(3)
C22 C26 C25 122.0(3)
C22 C26 H26 119.0
C25 C26 H26 119.0
C28 C27 C24 120.7(3)
C28 C27 H27 119.6
C24 C27 H27 119.6
C27 C28 C29 120.6(4)
C27 C28 H28 119.7
C29 C28 H28 119.7
C30 C29 C28 121.5(4)
C30 C29 H29 119.2
C28 C29 H29 119.2
C29 C30 C25 119.0(3)
C29 C30 C38 120.3(3)
C25 C30 C38 120.6(3)
C32 C31 C35 119.6(3)
C32 C31 C17 119.3(3)
C35 C31 C17 121.0(3)
C31 C32 C33 117.6(3)
C31 C32 C36 122.5(3)
C33 C32 C36 119.9(3)
N3 C33 C32 124.3(3)
N3 C33 H33 117.9
C32 C33 H33 117.9
N3 C34 C35 124.3(4)
N3 C34 H34 117.8
C35 C34 H34 117.8
C31 C35 C34 117.1(3)
C31 C35 C37 122.7(3)
C34 C35 C37 120.2(3)
C32 C36 H36A 109.5
C32 C36 H36B 109.5
H36A C36 H36B 109.5
C32 C36 H36C 109.5
H36A C36 H36C 109.5
H36B C36 H36C 109.5
C35 C37 H37A 109.5
C35 C37 H37B 109.5
H37A C37 H37B 109.5
C35 C37 H37C 109.5
H37A C37 H37C 109.5
H37B C37 H37C 109.5
C39 C38 C42 118.3(3)
C39 C38 C30 120.1(4)
C42 C38 C30 121.6(3)
C38 C39 C40 117.8(4)
C38 C39 C43 123.0(4)
C40 C39 C43 119.2(4)
N4 C40 C39 124.9(4)
N4 C40 H40 117.6
C39 C40 H40 117.6
N4 C41 C42 123.8(4)
N4 C41 H41 118.1
C42 C41 H41 118.1
C38 C42 C41 118.0(4)
C38 C42 C44 122.6(3)
C41 C42 C44 119.4(4)
C39 C43 H43A 109.5
C39 C43 H43B 109.5
H43A C43 H43B 109.5
C39 C43 H43C 109.5
H43A C43 H43C 109.5
H43B C43 H43C 109.5
C42 C44 H44A 109.5
C42 C44 H44B 109.5
H44A C44 H44B 109.5
C42 C44 H44C 109.5
H44A C44 H44C 109.5
H44B C44 H44C 109.5
Cl2 C45 Cl1 110.7(3)
Cl2 C45 Cl3 110.3(2)
Cl1 C45 Cl3 111.5(3)
Cl2 C45 H45 108.1
Cl1 C45 H45 108.1
Cl3 C45 H45 108.1

loop_
_geom_bond_atom_site_label_1
_geom_bond_atom_site_label_2
_geom_bond_distance
N1A N2A 1.233(7)
N1A C9 1.441(6)
N2A C1 1.447(6)
N1B N2B 1.275(17)
N1B C9 1.469(15)
N2B C1 1.468(13)
I1 C8 2.027(3)
C1 C6 1.389(7)
C1 C2 1.410(7)
Cl1 C45 1.747(4)
I2 C16 2.032(3)
F2 C2 1.331(5)
C2 C3 1.384(6)
Cl2 C45 1.747(5)
Cl3 C45 1.752(5)
F3 C3 1.336(5)
N3 C33 1.327(5)
N3 C34 1.332(5)
C3 C4 1.393(6)
F6 C6 1.340(6)
C6 C5 1.374(6)
C5 F5 1.330(5)
C5 C4 1.400(6)
C4 C7 1.423(5)
N4 C40 1.319(6)
N4 C41 1.324(6)
C7 C8 1.193(5)
C9 C14 1.389(7)
C9 C10 1.401(7)
C10 F10 1.335(6)
C10 C11 1.390(6)
C11 F11 1.325(5)
C11 C12 1.390(6)
C12 C13 1.406(6)
C12 C15 1.430(5)
C19 C20 1.356(6)
C19 C18 1.427(5)
C19 H19 0.9500
C13 F13 1.333(5)
C13 C14 1.374(6)
C14 F14 1.349(6)
C15 C16 1.180(5)
C17 C18 1.365(5)
C17 C22 1.436(5)
C17 C31 1.501(5)
C18 H18 0.9500
C20 C21 1.431(5)
C20 H20 0.9500
C21 C23 1.399(5)
C21 C22 1.438(5)
C22 C26 1.392(5)
C23 C24 1.393(6)
C23 H23 0.9500
C24 C27 1.417(6)
C24 C25 1.438(5)
C25 C26 1.399(5)
C25 C30 1.433(5)
C26 H26 0.9500
C27 C28 1.354(6)
C27 H27 0.9500
C28 C29 1.419(6)
C28 H28 0.9500
C29 C30 1.367(6)
C29 H29 0.9500
C30 C38 1.499(5)
C31 C32 1.391(5)
C31 C35 1.395(5)
C32 C33 1.393(5)
C32 C36 1.504(5)
C33 H33 0.9500
C34 C35 1.398(5)
C34 H34 0.9500
C35 C37 1.504(5)
C36 H36A 0.9800
C36 H36B 0.9800
C36 H36C 0.9800
C37 H37A 0.9800
C37 H37B 0.9800
C37 H37C 0.9800
C38 C39 1.393(6)
C38 C42 1.403(6)
C39 C40 1.399(6)
C39 C43 1.501(7)
C40 H40 0.9500
C41 C42 1.407(5)
C41 H41 0.9500
C42 C44 1.501(6)
C43 H43A 0.9800
C43 H43B 0.9800
C43 H43C 0.9800
C44 H44A 0.9800
C44 H44B 0.9800
C44 H44C 0.9800
C45 H45 1.0000
